data_1519481
loop_
_publ_author_name
'Hii, Mimi'
'Horton, Peter N.'
'Hursthouse, Michael B.'

_publ_section_title
;
 C22H28NO2P
;
_journal_name_full 'Crystal Structure Report Archive'
_journal_page_first 888
_journal_year 2002
_chemical_absolute_configuration unk
_chemical_formula_sum 'C22 H28 N O2 P'
_chemical_formula_weight 369.42
_space_group_IT_number 19
_symmetry_cell_setting orthorhombic
_symmetry_space_group_name_Hall 'P 2ac 2ab'
_symmetry_space_group_name_H-M 'P 21 21 21'
_atom_sites_solution_hydrogens geom
_atom_sites_solution_primary direct
_atom_sites_solution_secondary difmap
_cell_angle_alpha 90.00
_cell_angle_beta 90.00
_cell_angle_gamma 90.00
_cell_formula_units_Z 4
_cell_length_a 9.7279(2)
_cell_length_b 10.2527(2)
_cell_length_c 20.2703(4)
_cell_measurement_reflns_used 2453
_cell_measurement_temperature 120(2)
_cell_measurement_theta_max 27.485
_cell_measurement_theta_min 2.910
_cell_volume 2021.70(7)
_computing_cell_refinement ' DENZO (Otwinowski & Minor, 1997) and COLLECT (Hooft, 1998)'
_computing_data_collection ' DENZO (Otwinowski and Minor, 1997)'
_computing_data_reduction ' DENZO (Otwinowski & Minor, 1997) and COLLECT (Hooft, 1998)'
_computing_molecular_graphics 'PLATON (Spek, 1990)'
_computing_structure_refinement 'SHELXL-97 (Sheldrick, 1997b)'
_computing_structure_solution 'SHELXS-97 (Sheldrick, 1997a)'
_diffrn_ambient_temperature 120(2)
_diffrn_detector_area_resol_mean 9.091
_diffrn_measured_fraction_theta_full 0.993
_diffrn_measured_fraction_theta_max 0.993
_diffrn_measurement_device_type 'Nonius KappaCCD Area Detector'
_diffrn_measurement_method '\f and \w scans to fill Ewald Sphere'
_diffrn_radiation_monochromator graphite
_diffrn_radiation_source 'Nonius FR591 rotating anode'
_diffrn_radiation_type MoK\a
_diffrn_radiation_wavelength 0.71073
_diffrn_reflns_av_R_equivalents 0.0467
_diffrn_reflns_av_sigmaI/netI 0.0593
_diffrn_reflns_limit_h_max 11
_diffrn_reflns_limit_h_min -10
_diffrn_reflns_limit_k_max 12
_diffrn_reflns_limit_k_min -10
_diffrn_reflns_limit_l_max 20
_diffrn_reflns_limit_l_min -24
_diffrn_reflns_number 9715
_diffrn_reflns_theta_full 25.02
_diffrn_reflns_theta_max 25.02
_diffrn_reflns_theta_min 3.06
_exptl_absorpt_coefficient_mu 0.151
_exptl_absorpt_correction_T_max 0.9821
_exptl_absorpt_correction_T_min 0.9733
_exptl_absorpt_correction_type multi-scan
_exptl_absorpt_process_details 'SORTAV Blessing (1997)'
_exptl_crystal_colour Colourless
_exptl_crystal_density_diffrn 1.214
_exptl_crystal_density_method 'not measured'
_exptl_crystal_description Block
_exptl_crystal_F_000 792
_exptl_crystal_size_max 0.18
_exptl_crystal_size_mid 0.18
_exptl_crystal_size_min 0.12
_refine_diff_density_max 0.235
_refine_diff_density_min -0.192
_refine_diff_density_rms 0.039
_refine_ls_abs_structure_details 'Flack H D (1983), Acta Cryst. A39, 876-881'
_refine_ls_abs_structure_Flack -0.05(9)
_refine_ls_extinction_coef 0.0093(13)
_refine_ls_extinction_expression Fc^*^=kFc[1+0.001xFc^2^\l^3^/sin(2\q)]^-1/4^
_refine_ls_extinction_method SHELXL
_refine_ls_goodness_of_fit_ref 1.022
_refine_ls_hydrogen_treatment mixed
_refine_ls_matrix_type full
_refine_ls_number_parameters 348
_refine_ls_number_reflns 3537
_refine_ls_number_restraints 0
_refine_ls_restrained_S_all 1.022
_refine_ls_R_factor_all 0.0497
_refine_ls_R_factor_gt 0.0375
_refine_ls_shift/su_max 0.000
_refine_ls_shift/su_mean 0.000
_refine_ls_structure_factor_coef Fsqd
_refine_ls_weighting_details 'calc w=1/[\s^2^(Fo^2^)+(0.0396P)^2^+0.0996P] where P=(Fo^2^+2Fc^2^)/3'
_refine_ls_weighting_scheme calc
_refine_ls_wR_factor_gt 0.0783
_refine_ls_wR_factor_ref 0.0832
_reflns_number_gt 3048
_reflns_number_total 3537
_reflns_threshold_expression >2sigma(I)
_cod_data_source_file eCrystal-888.cif
_cod_data_source_block s92
_cod_depositor_comments
;
Citation :
Hii, Mimi (K.K.) and Horton, Peter N. and Hursthouse, Michael B. (2002) 
University of Southampton, Crystal Structure Report Archive. 
(doi:10.5258/ecrystals/888)

More at:
http://ecrystals.chem.soton.ac.uk/888/

The following automatic conversions were performed:

'_symmetry_cell_setting' value 'Orthorhombic' changed to
'orthorhombic' according to the built-in table from CIF Core
dictionary named 'cif_core.dic' version 2.4.1 from 2010-06-29.

Automatic conversion script
Id: cif_fix_values 3271 2015-04-21 07:52:19Z andrius 
;
_cod_original_sg_symbol_H-M P2(1)2(1)2(1)
_cod_database_code 1519481

loop_
_symmetry_equiv_pos_as_xyz
'x, y, z'
'-x+1/2, -y, z+1/2'
'-x, y+1/2, -z+1/2'
'x+1/2, -y+1/2, -z'

loop_
_atom_site_label
_atom_site_type_symbol
_atom_site_fract_x
_atom_site_fract_y
_atom_site_fract_z
_atom_site_U_iso_or_equiv
_atom_site_adp_type
_atom_site_occupancy
_atom_site_symmetry_multiplicity
_atom_site_calc_flag
_atom_site_refinement_flags
_atom_site_disorder_assembly
_atom_site_disorder_group
P1 P 0.47711(5) 0.89027(5) 0.94122(3) 0.02300(17) Uani 1 1 d . . .
O2 O 0.00049(14) 0.57494(13) 0.82512(7) 0.0260(4) Uani 1 1 d . . .
O1 O 0.03041(15) 0.77516(14) 0.87337(7) 0.0278(4) Uani 1 1 d . . .
N1 N 0.19023(16) 0.61363(18) 0.88112(9) 0.0228(4) Uani 1 1 d . . .
C5 C 0.3669(2) 0.7882(2) 0.88756(11) 0.0221(5) Uani 1 1 d . . .
C12 C 0.4851(2) 1.0892(2) 0.84251(11) 0.0272(5) Uani 1 1 d . . .
C17 C 0.3557(2) 1.0076(2) 0.97586(11) 0.0255(5) Uani 1 1 d . . .
C6 C 0.0694(2) 0.6646(2) 0.86115(11) 0.0224(5) Uani 1 1 d . . .
C1 C 0.2829(2) 0.6864(2) 0.92573(10) 0.0233(5) Uani 1 1 d . . .
C7 C -0.1377(2) 0.6035(2) 0.79884(12) 0.0273(5) Uani 1 1 d . . .
C11 C 0.5567(2) 0.9943(2) 0.87792(10) 0.0234(5) Uani 1 1 d . . .
C16 C 0.6968(2) 0.9797(2) 0.86531(12) 0.0291(6) Uani 1 1 d . . .
C2 C 0.3708(3) 0.5769(2) 0.95434(12) 0.0302(6) Uani 1 1 d . . .
C18 C 0.2176(2) 1.0203(2) 0.95858(12) 0.0291(6) Uani 1 1 d . . .
C15 C 0.7612(3) 1.0552(2) 0.81786(13) 0.0342(6) Uani 1 1 d . . .
C9 C -0.2371(2) 0.6282(3) 0.85533(13) 0.0322(6) Uani 1 1 d . . .
C13 C 0.5506(3) 1.1651(3) 0.79571(12) 0.0353(6) Uani 1 1 d . . .
C3 C 0.3795(2) 0.4773(2) 0.89805(13) 0.0301(6) Uani 1 1 d . . .
C4 C 0.2375(2) 0.4801(2) 0.86749(12) 0.0244(5) Uani 1 1 d . . .
C10 C -0.1735(3) 0.4770(2) 0.76421(16) 0.0356(6) Uani 1 1 d . . .
C22 C 0.4090(3) 1.0928(2) 1.02300(12) 0.0331(6) Uani 1 1 d . . .
C8 C -0.1303(3) 0.7155(3) 0.75074(15) 0.0331(6) Uani 1 1 d . . .
C19 C 0.1379(3) 1.1165(2) 0.98729(14) 0.0393(7) Uani 1 1 d . . .
C20 C 0.1933(3) 1.2014(2) 1.03316(14) 0.0444(7) Uani 1 1 d . . .
C14 C 0.6892(3) 1.1468(2) 0.78332(12) 0.0341(6) Uani 1 1 d . . .
C21 C 0.3291(3) 1.1890(3) 1.05123(14) 0.0424(7) Uani 1 1 d . . .
H5B H 0.305(2) 0.844(2) 0.8617(11) 0.027(6) Uiso 1 1 d . . .
H16 H 0.740(2) 0.917(2) 0.8902(11) 0.034(7) Uiso 1 1 d . . .
H8B H -0.217(3) 0.723(2) 0.7293(12) 0.039(7) Uiso 1 1 d . . .
H1 H 0.224(2) 0.731(2) 0.9591(11) 0.030(6) Uiso 1 1 d . . .
H5A H 0.434(2) 0.742(2) 0.8591(12) 0.029(6) Uiso 1 1 d . . .
H2B H 0.458(3) 0.607(2) 0.9703(12) 0.039(6) Uiso 1 1 d . . .
H10A H -0.165(2) 0.404(2) 0.7949(12) 0.033(7) Uiso 1 1 d . . .
H3B H 0.452(3) 0.508(3) 0.8654(13) 0.046(8) Uiso 1 1 d . . .
H4A H 0.1759(19) 0.4188(19) 0.8915(9) 0.011(5) Uiso 1 1 d . . .
H9C H -0.332(3) 0.650(3) 0.8360(14) 0.050(8) Uiso 1 1 d . . .
H12 H 0.386(3) 1.099(3) 0.8522(13) 0.044(7) Uiso 1 1 d . . .
H22 H 0.502(3) 1.081(2) 1.0349(11) 0.029(6) Uiso 1 1 d . . .
H14 H 0.729(3) 1.200(2) 0.7500(12) 0.035(7) Uiso 1 1 d . . .
H8C H -0.107(2) 0.798(3) 0.7724(13) 0.036(7) Uiso 1 1 d . . .
H18 H 0.176(2) 0.965(2) 0.9283(12) 0.032(7) Uiso 1 1 d . . .
H15 H 0.857(3) 1.039(2) 0.8104(11) 0.026(6) Uiso 1 1 d . . .
H2A H 0.326(3) 0.536(2) 0.9904(13) 0.043(7) Uiso 1 1 d . . .
H8A H -0.063(3) 0.701(2) 0.7163(13) 0.039(7) Uiso 1 1 d . . .
H3A H 0.403(2) 0.385(2) 0.9128(11) 0.026(6) Uiso 1 1 d . . .
H10B H -0.109(3) 0.459(3) 0.7256(15) 0.052(8) Uiso 1 1 d . . .
H9B H -0.249(3) 0.549(3) 0.8807(13) 0.049(8) Uiso 1 1 d . . .
H10C H -0.268(3) 0.484(2) 0.7473(11) 0.036(6) Uiso 1 1 d . . .
H19 H 0.050(3) 1.125(2) 0.9748(11) 0.029(6) Uiso 1 1 d . . .
H20 H 0.133(3) 1.265(3) 1.0526(14) 0.050(8) Uiso 1 1 d . . .
H13 H 0.506(3) 1.232(2) 0.7757(12) 0.042(8) Uiso 1 1 d . . .
H9A H -0.208(2) 0.706(3) 0.8828(12) 0.040(7) Uiso 1 1 d . . .
H21 H 0.366(3) 1.252(3) 1.0866(16) 0.071(10) Uiso 1 1 d . . .
H4B H 0.241(2) 0.464(2) 0.8190(11) 0.026(6) Uiso 1 1 d . . .

loop_
_atom_site_aniso_label
_atom_site_aniso_U_11
_atom_site_aniso_U_22
_atom_site_aniso_U_33
_atom_site_aniso_U_23
_atom_site_aniso_U_13
_atom_site_aniso_U_12
P1 0.0218(3) 0.0249(3) 0.0224(3) -0.0008(3) -0.0015(3) -0.0027(2)
O2 0.0206(8) 0.0212(8) 0.0362(8) -0.0048(7) -0.0066(7) -0.0002(6)
O1 0.0270(8) 0.0205(8) 0.0359(9) -0.0025(7) -0.0022(7) 0.0022(7)
N1 0.0201(8) 0.0212(9) 0.0270(10) -0.0027(9) -0.0005(8) -0.0001(8)
C5 0.0207(11) 0.0240(12) 0.0215(12) -0.0030(11) 0.0005(10) 0.0023(10)
C12 0.0266(12) 0.0327(13) 0.0223(11) -0.0003(11) -0.0009(10) -0.0043(11)
C17 0.0330(13) 0.0223(12) 0.0211(11) 0.0005(11) 0.0063(10) -0.0052(10)
C6 0.0210(11) 0.0215(12) 0.0248(12) 0.0011(10) 0.0010(10) -0.0023(9)
C1 0.0220(11) 0.0239(12) 0.0239(12) -0.0004(10) 0.0002(10) -0.0031(9)
C7 0.0197(10) 0.0232(12) 0.0392(14) -0.0007(11) -0.0068(10) 0.0003(10)
C11 0.0242(11) 0.0235(12) 0.0225(11) -0.0068(10) 0.0026(9) -0.0059(9)
C16 0.0304(13) 0.0221(12) 0.0348(14) -0.0081(12) 0.0039(12) -0.0003(10)
C2 0.0314(12) 0.0261(13) 0.0331(15) 0.0026(12) -0.0073(12) -0.0039(10)
C18 0.0292(12) 0.0258(12) 0.0323(14) -0.0010(11) 0.0076(11) -0.0029(10)
C15 0.0307(14) 0.0331(14) 0.0387(14) -0.0119(13) 0.0131(12) -0.0101(12)
C9 0.0225(12) 0.0269(14) 0.0473(16) 0.0038(14) 0.0000(12) 0.0001(11)
C13 0.0471(17) 0.0332(14) 0.0256(13) 0.0008(12) -0.0029(12) -0.0076(13)
C3 0.0291(12) 0.0227(13) 0.0386(15) -0.0016(12) -0.0071(12) 0.0028(10)
C4 0.0231(11) 0.0203(12) 0.0297(13) 0.0010(11) 0.0015(11) 0.0008(10)
C10 0.0296(14) 0.0266(13) 0.0506(18) -0.0024(14) -0.0149(14) 0.0003(11)
C22 0.0403(15) 0.0347(14) 0.0243(13) -0.0043(12) 0.0059(12) -0.0055(12)
C8 0.0279(13) 0.0282(14) 0.0434(17) 0.0026(13) -0.0070(14) -0.0009(11)
C19 0.0322(15) 0.0319(14) 0.0539(18) 0.0031(15) 0.0157(13) 0.0028(13)
C20 0.0637(19) 0.0232(14) 0.0462(17) -0.0064(13) 0.0322(16) -0.0017(13)
C14 0.0475(16) 0.0303(15) 0.0245(13) -0.0073(12) 0.0122(12) -0.0169(12)
C21 0.0589(18) 0.0380(16) 0.0302(15) -0.0071(14) 0.0131(14) -0.0114(13)

loop_
_atom_type_symbol
_atom_type_description
_atom_type_scat_dispersion_real
_atom_type_scat_dispersion_imag
_atom_type_scat_source
C C 0.0033 0.0016 'International Tables Vol C Tables 4.2.6.8 and 6.1.1.4'
H H 0.0000 0.0000 'International Tables Vol C Tables 4.2.6.8 and 6.1.1.4'
N N 0.0061 0.0033 'International Tables Vol C Tables 4.2.6.8 and 6.1.1.4'
O O 0.0106 0.0060 'International Tables Vol C Tables 4.2.6.8 and 6.1.1.4'
P P 0.1023 0.0942 'International Tables Vol C Tables 4.2.6.8 and 6.1.1.4'

loop_
_geom_angle_atom_site_label_1
_geom_angle_atom_site_label_2
_geom_angle_atom_site_label_3
_geom_angle
_geom_angle_site_symmetry_1
_geom_angle_site_symmetry_3
C17 P1 C11 99.12(10) . .
C17 P1 C5 102.94(11) . .
C11 P1 C5 99.30(10) . .
C6 O2 C7 120.79(16) . .
C6 N1 C4 125.23(18) . .
C6 N1 C1 121.28(18) . .
C4 N1 C1 113.22(17) . .
C1 C5 P1 113.37(15) . .
C1 C5 H5B 109.7(13) . .
P1 C5 H5B 109.9(12) . .
C1 C5 H5A 108.6(13) . .
P1 C5 H5A 103.3(13) . .
H5B C5 H5A 111.9(18) . .
C13 C12 C11 121.0(2) . .
C13 C12 H12 122.0(16) . .
C11 C12 H12 117.0(16) . .
C18 C17 C22 118.2(2) . .
C18 C17 P1 126.00(18) . .
C22 C17 P1 115.80(18) . .
O1 C6 N1 124.8(2) . .
O1 C6 O2 125.9(2) . .
N1 C6 O2 109.32(18) . .
N1 C1 C2 101.72(17) . .
N1 C1 C5 111.07(17) . .
C2 C1 C5 113.15(19) . .
N1 C1 H1 107.1(13) . .
C2 C1 H1 113.6(12) . .
C5 C1 H1 109.7(13) . .
O2 C7 C8 109.96(18) . .
O2 C7 C10 101.96(17) . .
C8 C7 C10 111.3(2) . .
O2 C7 C9 109.91(18) . .
C8 C7 C9 113.0(2) . .
C10 C7 C9 110.2(2) . .
C16 C11 C12 118.0(2) . .
C16 C11 P1 118.49(18) . .
C12 C11 P1 123.54(16) . .
C15 C16 C11 120.6(2) . .
C15 C16 H16 124.7(15) . .
C11 C16 H16 114.7(15) . .
C1 C2 C3 103.76(19) . .
C1 C2 H2B 112.7(14) . .
C3 C2 H2B 114.7(14) . .
C1 C2 H2A 110.9(16) . .
C3 C2 H2A 107.8(15) . .
H2B C2 H2A 107(2) . .
C19 C18 C17 120.0(2) . .
C19 C18 H18 117.9(15) . .
C17 C18 H18 122.1(14) . .
C14 C15 C16 120.6(3) . .
C14 C15 H15 122.6(14) . .
C16 C15 H15 116.8(14) . .
C7 C9 H9C 108.7(16) . .
C7 C9 H9B 109.5(16) . .
H9C C9 H9B 107(2) . .
C7 C9 H9A 111.5(14) . .
H9C C9 H9A 106(2) . .
H9B C9 H9A 113.8(19) . .
C12 C13 C14 119.8(3) . .
C12 C13 H13 121.0(16) . .
C14 C13 H13 118.9(17) . .
C4 C3 C2 103.97(19) . .
C4 C3 H3B 111.0(15) . .
C2 C3 H3B 108.4(14) . .
C4 C3 H3A 110.1(12) . .
C2 C3 H3A 114.3(12) . .
H3B C3 H3A 109.0(19) . .
N1 C4 C3 103.06(17) . .
N1 C4 H4A 107.9(11) . .
C3 C4 H4A 109.7(10) . .
N1 C4 H4B 110.7(12) . .
C3 C4 H4B 111.5(13) . .
H4A C4 H4B 113.4(17) . .
C7 C10 H10A 109.9(14) . .
C7 C10 H10B 111.6(16) . .
H10A C10 H10B 107(2) . .
C7 C10 H10C 108.2(14) . .
H10A C10 H10C 111.3(19) . .
H10B C10 H10C 109(2) . .
C21 C22 C17 121.4(3) . .
C21 C22 H22 121.7(14) . .
C17 C22 H22 116.9(14) . .
C7 C8 H8B 108.3(15) . .
C7 C8 H8C 112.3(15) . .
H8B C8 H8C 110(2) . .
C7 C8 H8A 112.5(15) . .
H8B C8 H8A 106(2) . .
H8C C8 H8A 107(2) . .
C18 C19 C20 120.9(3) . .
C18 C19 H19 119.3(15) . .
C20 C19 H19 119.8(15) . .
C21 C20 C19 119.6(3) . .
C21 C20 H20 122.4(16) . .
C19 C20 H20 117.9(16) . .
C15 C14 C13 120.0(2) . .
C15 C14 H14 123.4(15) . .
C13 C14 H14 116.6(15) . .
C20 C21 C22 119.8(3) . .
C20 C21 H21 117.6(18) . .
C22 C21 H21 122.7(18) . .

loop_
_geom_bond_atom_site_label_1
_geom_bond_atom_site_label_2
_geom_bond_distance
_geom_bond_site_symmetry_2
P1 C17 1.826(2) .
P1 C11 1.840(2) .
P1 C5 1.851(2) .
O2 C6 1.352(2) .
O2 C7 1.475(2) .
O1 C6 1.221(2) .
N1 C6 1.348(3) .
N1 C4 1.470(3) .
N1 C1 1.479(3) .
C5 C1 1.536(3) .
C5 H5B 0.98(2) .
C5 H5A 0.99(2) .
C12 C13 1.382(3) .
C12 C11 1.396(3) .
C12 H12 0.99(3) .
C17 C18 1.395(3) .
C17 C22 1.394(3) .
C1 C2 1.526(3) .
C1 H1 1.00(2) .
C7 C8 1.508(3) .
C7 C10 1.515(3) .
C7 C9 1.520(3) .
C11 C16 1.394(3) .
C16 C15 1.384(3) .
C16 H16 0.92(2) .
C2 C3 1.534(3) .
C2 H2B 0.96(3) .
C2 H2A 0.95(3) .
C18 C19 1.382(3) .
C18 H18 0.93(2) .
C15 C14 1.365(4) .
C15 H15 0.96(2) .
C9 H9C 1.02(3) .
C9 H9B 0.97(3) .
C9 H9A 1.02(3) .
C13 C14 1.385(4) .
C13 H13 0.91(3) .
C3 C4 1.514(3) .
C3 H3B 1.02(3) .
C3 H3A 1.01(2) .
C4 H4A 1.00(2) .
C4 H4B 1.00(2) .
C10 H10A 0.98(3) .
C10 H10B 1.02(3) .
C10 H10C 0.98(3) .
C22 C21 1.380(4) .
C22 H22 0.95(2) .
C8 H8B 0.95(3) .
C8 H8C 0.98(3) .
C8 H8A 0.97(3) .
C19 C20 1.383(4) .
C19 H19 0.90(2) .
C20 C21 1.377(4) .
C20 H20 0.96(3) .
C14 H14 0.95(3) .
C21 H21 1.03(3) .
